data_7207047
loop_
_publ_author_name
'Zhuang, Gui-lin'
'Chen, Wen-xian'
'Zeng, Gan-ning'
'Wang, Jian-guo'
'Chen, Wu-lin'

_publ_section_title
;
 Position of substituent dependent dimensionality in Ln--Cu heterometallic
 coordination polymers
;
_journal_issue 2
_journal_name_full CrystEngComm
_journal_page_first 679
_journal_paper_doi 10.1039/c1ce05864a
_journal_volume 14
_journal_year 2012
_chemical_formula_sum 'C20 H48 Cu La2 N4 O26'
_chemical_formula_weight 1101.98
_chemical_name_systematic
;
?
;
_space_group_IT_number 2
_symmetry_cell_setting triclinic
_symmetry_space_group_name_Hall '-P 1'
_symmetry_space_group_name_H-M 'P -1'
_atom_sites_solution_hydrogens geom
_atom_sites_solution_primary direct
_atom_sites_solution_secondary difmap
_audit_creation_method SHELXL-97
_cell_angle_alpha 82.948(4)
_cell_angle_beta 85.238(4)
_cell_angle_gamma 76.655(4)
_cell_formula_units_Z 1
_cell_length_a 6.9904(4)
_cell_length_b 9.6565(4)
_cell_length_c 14.2151(6)
_cell_measurement_temperature 173(2)
_cell_volume 925.10(8)
_computing_cell_refinement 'CrysAlis RED'
_computing_data_collection 'CrysAlis CCD'
_computing_data_reduction 'CrysAlis RED'
_computing_molecular_graphics 'SHELXL-97 (Sheldrick, 1997)'
_computing_publication_material 'SHELXL-97 (Sheldrick, 1997)'
_computing_structure_refinement 'SHELXL-97 (Sheldrick, 1997)'
_computing_structure_solution 'SHELXS-97 (Sheldrick, 1990)'
_diffrn_ambient_temperature 173(2)
_diffrn_measured_fraction_theta_full 0.999
_diffrn_measured_fraction_theta_max 0.999
_diffrn_measurement_device_type 'CrysAlis CCD, Oxford Diffraction Ltd.'
_diffrn_measurement_method \w
_diffrn_radiation_monochromator graphite
_diffrn_radiation_source 'Enhance (Mo) X-ray Source'
_diffrn_radiation_type MoK\a
_diffrn_radiation_wavelength 0.71073
_diffrn_reflns_av_R_equivalents 0.0284
_diffrn_reflns_av_sigmaI/netI 0.0430
_diffrn_reflns_limit_h_max 8
_diffrn_reflns_limit_h_min -8
_diffrn_reflns_limit_k_max 11
_diffrn_reflns_limit_k_min -11
_diffrn_reflns_limit_l_max 17
_diffrn_reflns_limit_l_min -17
_diffrn_reflns_number 8687
_diffrn_reflns_theta_full 26.00
_diffrn_reflns_theta_max 26.00
_diffrn_reflns_theta_min 2.48
_exptl_absorpt_coefficient_mu 2.936
_exptl_absorpt_correction_T_max 0.8671
_exptl_absorpt_correction_T_min 0.7578
_exptl_absorpt_correction_type multi-scan
_exptl_absorpt_process_details 'CrysAlis RED'
_exptl_crystal_colour blue
_exptl_crystal_density_diffrn 1.978
_exptl_crystal_density_method 'not measured'
_exptl_crystal_description block
_exptl_crystal_F_000 547
_exptl_crystal_size_max 0.10
_exptl_crystal_size_mid 0.10
_exptl_crystal_size_min 0.05
_refine_diff_density_max 0.813
_refine_diff_density_min -0.503
_refine_diff_density_rms 0.111
_refine_ls_extinction_method none
_refine_ls_goodness_of_fit_ref 1.046
_refine_ls_hydrogen_treatment constr
_refine_ls_matrix_type full
_refine_ls_number_parameters 241
_refine_ls_number_reflns 3633
_refine_ls_number_restraints 0
_refine_ls_restrained_S_all 1.046
_refine_ls_R_factor_all 0.0300
_refine_ls_R_factor_gt 0.0237
_refine_ls_shift/su_max 0.012
_refine_ls_shift/su_mean 0.001
_refine_ls_structure_factor_coef Fsqd
_refine_ls_weighting_details 'calc w=1/[\s^2^(Fo^2^)+(0.0308P)^2^+0.0000P] where P=(Fo^2^+2Fc^2^)/3'
_refine_ls_weighting_scheme calc
_refine_ls_wR_factor_gt 0.0591
_refine_ls_wR_factor_ref 0.0599
_reflns_number_gt 3190
_reflns_number_total 3633
_reflns_threshold_expression >2sigma(I)
_cod_data_source_file c1ce05864a.txt
_cod_data_source_block complex4
_cod_depositor_comments
;
The following automatic conversions were performed:

'_symmetry_cell_setting' value 'Triclinic' changed to 'triclinic'
according to /home/saulius/struct/CIF-dictionaries/cif_core.dic
dictionary named 'cif_core.dic' version 2.4.1 from 2010-06-29.

Automatic conversion script
Id: cif_fix_values 1715 2011-07-08 13:25:40Z adriana 
;
_cod_original_sg_symbol_H-M P-1
_cod_database_code 7207047

loop_
_symmetry_equiv_pos_as_xyz
'x, y, z'
'-x, -y, -z'

loop_
_atom_site_label
_atom_site_type_symbol
_atom_site_fract_x
_atom_site_fract_y
_atom_site_fract_z
_atom_site_U_iso_or_equiv
_atom_site_adp_type
_atom_site_occupancy
_atom_site_symmetry_multiplicity
_atom_site_calc_flag
_atom_site_refinement_flags
La1 La 0.72315(3) 1.59550(2) 1.904314(15) 0.00809(7) Uani 1 1 d .
Cu1 Cu 0.5000 1.5000 1.5000 0.01422(15) Uani 1 2 d S
O1 O 0.5980(4) 2.0837(3) 1.8919(2) 0.0196(6) Uani 1 1 d .
N1 N 0.4034(4) 1.8076(3) 1.8227(2) 0.0117(6) Uani 1 1 d .
O1W O 0.9569(4) 1.3688(3) 1.85179(19) 0.0186(6) Uani 1 1 d .
C1 C 0.5865(5) 1.9566(4) 1.8886(3) 0.0130(8) Uani 1 1 d .
O2W O 0.8649(4) 1.6502(3) 1.73385(18) 0.0179(6) Uani 1 1 d .
O2 O 0.7327(4) 1.8520(3) 1.89123(18) 0.0163(6) Uani 1 1 d .
N2 N 0.3838(4) 1.3617(3) 1.5942(2) 0.0138(7) Uani 1 1 d .
C2 C 0.3861(5) 1.9249(4) 1.8805(3) 0.0153(8) Uani 1 1 d .
H2A H 0.3293 1.8991 1.9446 0.018 Uiso 1 1 calc R
H2B H 0.2962 2.0115 1.8514 0.018 Uiso 1 1 calc R
O3 O 0.3635(3) 1.6136(3) 1.97135(17) 0.0116(5) Uani 1 1 d .
O3W O 0.6672(3) 1.6825(3) 2.07383(17) 0.0125(5) Uani 1 1 d .
C3 C 0.4371(6) 1.8617(4) 1.7228(3) 0.0172(8) Uani 1 1 d .
H3A H 0.3202 1.9329 1.7019 0.026 Uiso 1 1 calc R
H3B H 0.4625 1.7821 1.6835 0.026 Uiso 1 1 calc R
H3C H 0.5509 1.9060 1.7165 0.026 Uiso 1 1 calc R
O4 O 0.0655(3) 1.6016(3) 1.94095(18) 0.0144(6) Uani 1 1 d .
O4W O 0.9059(5) 0.1333(3) 0.7681(2) 0.0353(8) Uani 1 1 d .
C4 C 0.2206(5) 1.7556(4) 1.8337(3) 0.0130(8) Uani 1 1 d .
H4A H 0.2087 1.7083 1.7771 0.016 Uiso 1 1 calc R
H4B H 0.1068 1.8380 1.8376 0.016 Uiso 1 1 calc R
O5W O 0.9228(4) 0.9096(3) 0.63792(19) 0.0237(6) Uani 1 1 d .
O5 O 0.5428(4) 1.4800(3) 1.80067(17) 0.0131(5) Uani 1 1 d .
C5 C 0.2150(5) 1.6520(4) 1.9207(2) 0.0103(7) Uani 1 1 d .
O6 O 0.6613(4) 1.4884(3) 1.65005(18) 0.0172(6) Uani 1 1 d .
C6 C 0.5398(5) 1.4620(4) 1.7146(3) 0.0123(8) Uani 1 1 d .
O7 O 0.6751(4) 1.3306(3) 1.45581(18) 0.0200(6) Uani 1 1 d .
C7 C 0.3614(5) 1.4104(4) 1.6898(3) 0.0154(8) Uani 1 1 d .
H7A H 0.3406 1.3305 1.7373 0.019 Uiso 1 1 calc R
H7B H 0.2430 1.4893 1.6934 0.019 Uiso 1 1 calc R
O8 O 0.7544(4) 1.0931(3) 1.48595(19) 0.0249(7) Uani 1 1 d .
C8 C 0.1899(6) 1.3503(5) 1.5650(3) 0.0260(10) Uani 1 1 d .
H8A H 0.1360 1.2833 1.6112 0.039 Uiso 1 1 calc R
H8B H 0.2059 1.3154 1.5023 0.039 Uiso 1 1 calc R
H8C H 0.0996 1.4447 1.5621 0.039 Uiso 1 1 calc R
C9 C 0.5274(6) 1.2216(4) 1.5939(3) 0.0198(9) Uani 1 1 d .
H9A H 0.4549 1.1439 1.5997 0.024 Uiso 1 1 calc R
H9B H 0.6086 1.2068 1.6497 0.024 Uiso 1 1 calc R
C10 C 0.6601(6) 1.2134(4) 1.5049(3) 0.0171(8) Uani 1 1 d .

loop_
_atom_site_aniso_label
_atom_site_aniso_U_11
_atom_site_aniso_U_22
_atom_site_aniso_U_33
_atom_site_aniso_U_23
_atom_site_aniso_U_13
_atom_site_aniso_U_12
La1 0.00561(10) 0.00961(11) 0.00943(11) -0.00077(7) 0.00018(7) -0.00283(7)
Cu1 0.0170(3) 0.0140(3) 0.0111(3) -0.0006(3) 0.0011(3) -0.0034(3)
O1 0.0163(14) 0.0132(15) 0.0310(16) -0.0071(12) 0.0033(12) -0.0057(11)
N1 0.0116(15) 0.0138(16) 0.0107(16) 0.0003(13) 0.0002(12) -0.0059(12)
O1W 0.0145(13) 0.0177(15) 0.0228(15) -0.0058(12) -0.0015(11) 0.0002(11)
C1 0.0171(19) 0.012(2) 0.0100(18) -0.0028(15) 0.0005(14) -0.0027(15)
O2W 0.0176(14) 0.0231(15) 0.0135(14) 0.0007(11) 0.0004(11) -0.0076(11)
O2 0.0127(13) 0.0142(14) 0.0222(15) -0.0023(11) -0.0024(11) -0.0027(11)
N2 0.0157(16) 0.0149(17) 0.0110(16) -0.0020(13) -0.0016(12) -0.0031(13)
C2 0.0124(18) 0.013(2) 0.020(2) -0.0021(16) -0.0014(15) -0.0009(15)
O3 0.0078(12) 0.0134(14) 0.0131(13) 0.0001(10) -0.0014(10) -0.0016(10)
O3W 0.0107(12) 0.0133(14) 0.0139(13) -0.0031(10) 0.0000(10) -0.0026(10)
C3 0.019(2) 0.020(2) 0.0119(19) 0.0044(16) -0.0028(15) -0.0062(16)
O4 0.0086(12) 0.0158(14) 0.0200(14) -0.0004(11) -0.0002(10) -0.0060(10)
O4W 0.0394(19) 0.0301(19) 0.041(2) -0.0082(15) 0.0082(15) -0.0184(15)
C4 0.0110(18) 0.015(2) 0.0128(19) 0.0003(15) -0.0021(14) -0.0032(15)
O5W 0.0255(16) 0.0232(16) 0.0200(15) 0.0037(12) 0.0041(12) -0.0055(12)
O5 0.0151(13) 0.0145(14) 0.0107(13) -0.0018(10) -0.0012(10) -0.0047(10)
C5 0.0088(17) 0.0073(18) 0.0143(19) -0.0053(14) 0.0007(14) 0.0009(14)
O6 0.0144(13) 0.0267(16) 0.0131(14) -0.0029(11) 0.0013(11) -0.0100(11)
C6 0.0133(18) 0.0079(18) 0.015(2) -0.0015(15) -0.0019(14) -0.0001(14)
O7 0.0238(15) 0.0167(15) 0.0168(15) -0.0004(12) 0.0033(11) -0.0011(12)
C7 0.0159(19) 0.020(2) 0.0117(19) -0.0024(16) -0.0005(15) -0.0067(16)
O8 0.0309(17) 0.0163(15) 0.0219(16) -0.0001(12) 0.0021(13) 0.0036(12)
C8 0.023(2) 0.040(3) 0.020(2) -0.0029(19) -0.0063(17) -0.0146(19)
C9 0.027(2) 0.015(2) 0.016(2) -0.0010(16) 0.0026(17) -0.0037(17)
C10 0.017(2) 0.019(2) 0.014(2) -0.0023(16) -0.0009(15) -0.0021(16)

loop_
_atom_type_symbol
_atom_type_description
_atom_type_scat_dispersion_real
_atom_type_scat_dispersion_imag
_atom_type_scat_source
C C 0.0033 0.0016 'International Tables Vol C Tables 4.2.6.8 and 6.1.1.4'
H H 0.0000 0.0000 'International Tables Vol C Tables 4.2.6.8 and 6.1.1.4'
N N 0.0061 0.0033 'International Tables Vol C Tables 4.2.6.8 and 6.1.1.4'
O O 0.0106 0.0060 'International Tables Vol C Tables 4.2.6.8 and 6.1.1.4'
Cu Cu 0.3201 1.2651 'International Tables Vol C Tables 4.2.6.8 and 6.1.1.4'
La La -0.2871 2.4523 'International Tables Vol C Tables 4.2.6.8 and 6.1.1.4'

loop_
_geom_angle_atom_site_label_1
_geom_angle_atom_site_label_2
_geom_angle_atom_site_label_3
_geom_angle
_geom_angle_site_symmetry_1
_geom_angle_site_symmetry_3
O2 La1 O4 74.10(8) . 1_655
O2 La1 O5 126.56(8) . .
O4 La1 O5 140.97(8) 1_655 .
O2 La1 O1W 134.89(8) . .
O4 La1 O1W 72.01(8) 1_655 .
O5 La1 O1W 71.28(8) . .
O2 La1 O2W 75.31(8) . .
O4 La1 O2W 80.90(8) 1_655 .
O5 La1 O2W 74.94(8) . .
O1W La1 O2W 70.71(8) . .
O2 La1 O3 99.14(8) . .
O4 La1 O3 145.55(8) 1_655 .
O5 La1 O3 70.19(8) . .
O1W La1 O3 125.51(8) . .
O2W La1 O3 130.98(8) . .
O2 La1 O3W 70.84(8) . .
O4 La1 O3W 78.04(8) 1_655 .
O5 La1 O3W 136.92(8) . .
O1W La1 O3W 128.06(8) . .
O2W La1 O3W 143.85(8) . .
O3 La1 O3W 68.00(7) . .
O2 La1 O3 141.32(8) . 2_689
O4 La1 O3 103.56(8) 1_655 2_689
O5 La1 O3 79.98(8) . 2_689
O1W La1 O3 76.07(8) . 2_689
O2W La1 O3 143.26(8) . 2_689
O3 La1 O3 60.53(9) . 2_689
O3W La1 O3 70.96(7) . 2_689
O2 La1 N1 60.36(8) . .
O4 La1 N1 133.22(8) 1_655 .
O5 La1 N1 70.65(8) . .
O1W La1 N1 135.57(8) . .
O2W La1 N1 78.00(8) . .
O3 La1 N1 58.66(8) . .
O3W La1 N1 95.66(8) . .
O3 La1 N1 118.19(8) 2_689 .
O2 La1 O4 118.42(8) . 2_689
O4 La1 O4 58.18(9) 1_655 2_689
O5 La1 O4 115.00(7) . 2_689
O1W La1 O4 64.66(8) . 2_689
O2W La1 O4 126.18(8) . 2_689
O3 La1 O4 99.74(7) . 2_689
O3W La1 O4 63.55(7) . 2_689
O3 La1 O4 45.38(7) 2_689 2_689
N1 La1 O4 155.66(7) . 2_689
O7 Cu1 O7 180.000(2) 2_688 .
O7 Cu1 N2 94.23(11) 2_688 .
O7 Cu1 N2 85.77(11) . .
O7 Cu1 N2 85.77(11) 2_688 2_688
O7 Cu1 N2 94.23(11) . 2_688
N2 Cu1 N2 180.000(1) . 2_688
C2 N1 C4 109.8(3) . .
C2 N1 C3 108.3(3) . .
C4 N1 C3 109.3(3) . .
C2 N1 La1 102.4(2) . .
C4 N1 La1 110.9(2) . .
C3 N1 La1 115.8(2) . .
O1 C1 O2 123.8(4) . .
O1 C1 C2 119.0(3) . .
O2 C1 C2 117.2(3) . .
C1 O2 La1 126.4(2) . .
C7 N2 C8 109.7(3) . .
C7 N2 C9 110.1(3) . .
C8 N2 C9 110.7(3) . .
C7 N2 Cu1 110.0(2) . .
C8 N2 Cu1 110.6(2) . .
C9 N2 Cu1 105.8(2) . .
N1 C2 C1 110.4(3) . .
C5 O3 La1 123.8(2) . .
C5 O3 La1 104.0(2) . 2_689
La1 O3 La1 119.47(9) . 2_689
C5 O4 La1 148.8(2) . 1_455
C5 O4 La1 89.3(2) . 2_689
La1 O4 La1 121.82(9) 1_455 2_689
N1 C4 C5 111.9(3) . .
C6 O5 La1 139.3(2) . .
O4 C5 O3 121.0(3) . .
O4 C5 C4 119.2(3) . .
O3 C5 C4 119.8(3) . .
O6 C6 O5 126.1(3) . .
O6 C6 C7 119.0(3) . .
O5 C6 C7 114.8(3) . .
C10 O7 Cu1 114.5(2) . .
N2 C7 C6 112.9(3) . .
N2 C9 C10 112.0(3) . .
O8 C10 O7 124.2(3) . .
O8 C10 C9 117.9(3) . .
O7 C10 C9 117.8(3) . .

loop_
_geom_bond_atom_site_label_1
_geom_bond_atom_site_label_2
_geom_bond_distance
_geom_bond_site_symmetry_2
La1 O2 2.477(2) .
La1 O4 2.507(2) 1_655
La1 O5 2.523(2) .
La1 O1W 2.562(2) .
La1 O2W 2.581(2) .
La1 O3 2.588(2) .
La1 O3W 2.618(2) .
La1 O3 2.660(2) 2_689
La1 N1 2.876(3) .
La1 O4 2.976(3) 2_689
Cu1 O7 1.941(2) 2_688
Cu1 O7 1.941(2) .
Cu1 N2 2.029(3) .
Cu1 N2 2.029(3) 2_688
O1 C1 1.255(4) .
N1 C2 1.457(5) .
N1 C4 1.468(4) .
N1 C3 1.471(4) .
C1 O2 1.260(4) .
C1 C2 1.517(5) .
N2 C7 1.476(5) .
N2 C8 1.481(5) .
N2 C9 1.487(5) .
O3 C5 1.271(4) .
O3 La1 2.660(2) 2_689
O4 C5 1.250(4) .
O4 La1 2.507(2) 1_455
O4 La1 2.976(3) 2_689
C4 C5 1.496(5) .
O5 C6 1.259(4) .
O6 C6 1.242(4) .
C6 C7 1.527(5) .
O7 C10 1.276(5) .
O8 C10 1.245(4) .
C9 C10 1.505(5) .
